data_4314924
loop_
_publ_author_name
'Yamile A. Wasslen'
'Eva Tois'
'Suvi Haukka'
'Kevin A. Kreisel'
'Glenn P. A. Yap'
'Mathew D. Halls'
'Se\'an T. Barry'

_publ_section_title
;
 A Family of Heteroleptic Titanium Guanidinates: Synthesis, Thermolysis,
 and Surface Reactivity
;
_journal_name_full 'Inorganic Chemistry'
_journal_page_first 1976
_journal_page_last 1982
_journal_paper_doi 10.1021/ic902411h
_journal_volume 49
_journal_year 2010
_chemical_formula_sum 'C23 H38 N3 Ti'
_chemical_formula_weight 404.46
_chemical_name_systematic
;
 ?
;
_space_group_IT_number 14
_symmetry_cell_setting monoclinic
_symmetry_space_group_name_Hall '-P 2yn'
_symmetry_space_group_name_H-M 'P 1 21/n 1'
_atom_sites_solution_hydrogens geom
_atom_sites_solution_primary direct
_atom_sites_solution_secondary difmap
_audit_creation_method SHELXL-97
_cell_angle_alpha 90.00
_cell_angle_beta 110.817(2)
_cell_angle_gamma 90.00
_cell_formula_units_Z 4
_cell_length_a 8.8431(11)
_cell_length_b 29.036(4)
_cell_length_c 9.0884(12)
_cell_measurement_reflns_used 1020
_cell_measurement_temperature 120(2)
_cell_measurement_theta_max 22.01
_cell_measurement_theta_min 2.50
_cell_volume 2181.3(5)
_computing_cell_refinement 'SAINT (Bruker, 2002)'
_computing_data_collection 'SMART (Bruker, 2002)'
_computing_data_reduction SAINT
_computing_molecular_graphics 'SHELXTL (Sheldrick, 2001)'
_computing_publication_material 'SHELXTL (Sheldrick, 2001)'
_computing_structure_refinement 'SHELXL-97 (Sheldrick, 1997)'
_computing_structure_solution 'SHELXS-97 (Sheldrick, 1990)'
_diffrn_ambient_temperature 120(2)
_diffrn_detector_area_resol_mean 836.6
_diffrn_measured_fraction_theta_full 1.000
_diffrn_measured_fraction_theta_max 1.000
_diffrn_measurement_device_type 'Bruker AXS APEX diffractometer'
_diffrn_measurement_method \w
_diffrn_radiation_monochromator graphite
_diffrn_radiation_source 'fine-focus sealed tube'
_diffrn_radiation_type MoK\a
_diffrn_radiation_wavelength 0.71073
_diffrn_reflns_av_R_equivalents 0.0402
_diffrn_reflns_av_sigmaI/netI 0.0410
_diffrn_reflns_limit_h_max 9
_diffrn_reflns_limit_h_min -10
_diffrn_reflns_limit_k_max 34
_diffrn_reflns_limit_k_min -34
_diffrn_reflns_limit_l_max 10
_diffrn_reflns_limit_l_min -10
_diffrn_reflns_number 13137
_diffrn_reflns_theta_full 25.00
_diffrn_reflns_theta_max 25.00
_diffrn_reflns_theta_min 2.50
_diffrn_standards_decay_% 1
_diffrn_standards_interval_count 0
_diffrn_standards_interval_time 0
_diffrn_standards_number 0
_exptl_absorpt_coefficient_mu 0.405
_exptl_absorpt_correction_T_max 0.8923
_exptl_absorpt_correction_T_min 0.8516
_exptl_absorpt_correction_type multi-scan
_exptl_absorpt_process_details 'SADABS (Sheldrick, 2003)'
_exptl_crystal_colour 'light blue'
_exptl_crystal_density_diffrn 1.232
_exptl_crystal_density_method 'not measured'
_exptl_crystal_description block
_exptl_crystal_F_000 876
_exptl_crystal_size_max 0.41
_exptl_crystal_size_mid 0.32
_exptl_crystal_size_min 0.29
_refine_diff_density_max 0.390
_refine_diff_density_min -0.226
_refine_diff_density_rms 0.058
_refine_ls_extinction_method none
_refine_ls_goodness_of_fit_ref 1.068
_refine_ls_hydrogen_treatment constr
_refine_ls_matrix_type full
_refine_ls_number_parameters 252
_refine_ls_number_reflns 3842
_refine_ls_number_restraints 0
_refine_ls_restrained_S_all 1.068
_refine_ls_R_factor_all 0.0555
_refine_ls_R_factor_gt 0.0424
_refine_ls_shift/su_max 0.000
_refine_ls_shift/su_mean 0.000
_refine_ls_structure_factor_coef Fsqd
_refine_ls_weighting_details 'calc w=1/[\s^2^(Fo^2^)+(0.0655P)^2^+0.2947P] where P=(Fo^2^+2Fc^2^)/3'
_refine_ls_weighting_scheme calc
_refine_ls_wR_factor_gt 0.1064
_refine_ls_wR_factor_ref 0.1159
_reflns_number_gt 3149
_reflns_number_total 3842
_reflns_threshold_expression >2sigma(I)
_cod_data_source_file ic902411h_si_001_2.cif
_cod_data_source_block seab029
_cod_depositor_comments
;
The following automatic conversions were performed:

'_symmetry_cell_setting' value 'Monoclinic' changed to 'monoclinic'
according to the built-in table from CIF Core dictionary named
'cif_core.dic' version 2.4.1 from 2010-06-29.

Automatic conversion script
Id: cif_fix_values 1646 2011-03-28 12:23:43Z adriana 
;
_cod_database_code 4314924

loop_
_symmetry_equiv_pos_as_xyz
'x, y, z'
'-x+1/2, y+1/2, -z+1/2'
'-x, -y, -z'
'x-1/2, -y-1/2, z-1/2'

loop_
_atom_site_label
_atom_site_type_symbol
_atom_site_fract_x
_atom_site_fract_y
_atom_site_fract_z
_atom_site_U_iso_or_equiv
_atom_site_adp_type
_atom_site_occupancy
_atom_site_symmetry_multiplicity
_atom_site_calc_flag
_atom_site_refinement_flags
_atom_site_disorder_assembly
_atom_site_disorder_group
Ti Ti 0.12773(5) 0.157315(12) 0.01650(4) 0.01866(15) Uani 1 1 d . . .
N1 N 0.1141(2) 0.14794(6) 0.24844(19) 0.0184(4) Uani 1 1 d . . .
N2 N 0.2567(2) 0.10017(5) 0.16147(19) 0.0183(4) Uani 1 1 d . . .
N3 N 0.2473(2) 0.08643(5) 0.42522(19) 0.0187(4) Uani 1 1 d . . .
C1 C 0.3210(3) 0.19269(9) -0.0775(3) 0.0405(7) Uani 1 1 d . . .
H1A H 0.3588 0.1803 -0.1612 0.049 Uiso 1 1 calc R . .
C2 C 0.1954(3) 0.22434(8) -0.0994(3) 0.0370(6) Uani 1 1 d . . .
H2A H 0.1275 0.2382 -0.2023 0.044 Uiso 1 1 calc R . .
C3 C 0.1935(3) 0.23713(8) 0.0461(3) 0.0351(6) Uani 1 1 d . . .
H3A H 0.1248 0.2620 0.0659 0.042 Uiso 1 1 calc R . .
C4 C 0.3195(3) 0.21457(8) 0.1605(3) 0.0314(6) Uani 1 1 d . . .
H4A H 0.3546 0.2201 0.2764 0.038 Uiso 1 1 calc R . .
C5 C 0.3999(3) 0.18728(8) 0.0868(3) 0.0353(6) Uani 1 1 d . . .
H5A H 0.5022 0.1698 0.1401 0.042 Uiso 1 1 calc R . .
C6 C -0.1515(3) 0.16766(8) -0.1342(3) 0.0307(6) Uani 1 1 d . . .
H6A H -0.2192 0.1946 -0.1273 0.037 Uiso 1 1 calc R . .
C7 C -0.0725(3) 0.16262(8) -0.2418(3) 0.0307(6) Uani 1 1 d . . .
H7A H -0.0731 0.1856 -0.3241 0.037 Uiso 1 1 calc R . .
C8 C -0.0086(3) 0.11777(8) -0.2273(3) 0.0302(6) Uani 1 1 d . . .
H8A H 0.0440 0.1034 -0.2969 0.036 Uiso 1 1 calc R . .
C9 C -0.0537(3) 0.09494(8) -0.1132(3) 0.0299(6) Uani 1 1 d . . .
H9A H -0.0356 0.0616 -0.0856 0.036 Uiso 1 1 calc R . .
C10 C -0.1417(3) 0.12521(8) -0.0567(3) 0.0297(6) Uani 1 1 d . . .
H10A H -0.1984 0.1172 0.0175 0.036 Uiso 1 1 calc R . .
C11 C 0.2072(2) 0.11076(7) 0.2792(2) 0.0172(4) Uani 1 1 d . . .
C12 C 0.0473(3) 0.16793(7) 0.3603(2) 0.0232(5) Uani 1 1 d . . .
H12A H 0.0712 0.1465 0.4519 0.028 Uiso 1 1 calc R . .
C13 C -0.1356(3) 0.17395(9) 0.2867(3) 0.0326(6) Uani 1 1 d . . .
H13A H -0.1866 0.1439 0.2537 0.049 Uiso 1 1 calc R . .
H13B H -0.1615 0.1942 0.1948 0.049 Uiso 1 1 calc R . .
H13C H -0.1762 0.1876 0.3641 0.049 Uiso 1 1 calc R . .
C14 C 0.1226(3) 0.21490(8) 0.4218(3) 0.0340(6) Uani 1 1 d . . .
H14A H 0.2401 0.2116 0.4721 0.051 Uiso 1 1 calc R . .
H14B H 0.0775 0.2266 0.4987 0.051 Uiso 1 1 calc R . .
H14C H 0.0982 0.2366 0.3338 0.051 Uiso 1 1 calc R . .
C15 C 0.3599(3) 0.06023(7) 0.1660(2) 0.0207(5) Uani 1 1 d . . .
H15A H 0.3781 0.0435 0.2670 0.025 Uiso 1 1 calc R . .
C16 C 0.5249(3) 0.07455(8) 0.1629(3) 0.0292(5) Uani 1 1 d . . .
H16A H 0.5793 0.0945 0.2533 0.044 Uiso 1 1 calc R . .
H16B H 0.5104 0.0913 0.0653 0.044 Uiso 1 1 calc R . .
H16C H 0.5909 0.0470 0.1683 0.044 Uiso 1 1 calc R . .
C17 C 0.2788(3) 0.02696(7) 0.0313(3) 0.0288(5) Uani 1 1 d . . .
H17A H 0.1780 0.0155 0.0399 0.043 Uiso 1 1 calc R . .
H17B H 0.3515 0.0010 0.0369 0.043 Uiso 1 1 calc R . .
H17C H 0.2547 0.0430 -0.0693 0.043 Uiso 1 1 calc R . .
C18 C 0.1508(3) 0.04533(7) 0.4325(2) 0.0212(5) Uani 1 1 d . . .
H18A H 0.1374 0.0461 0.5372 0.025 Uiso 1 1 calc R . .
C19 C -0.0180(3) 0.04758(8) 0.3081(3) 0.0317(6) Uani 1 1 d . . .
H19A H -0.0748 0.0747 0.3269 0.048 Uiso 1 1 calc R . .
H19B H -0.0781 0.0197 0.3136 0.048 Uiso 1 1 calc R . .
H19C H -0.0099 0.0499 0.2035 0.048 Uiso 1 1 calc R . .
C20 C 0.2282(3) -0.00125(7) 0.4213(3) 0.0302(5) Uani 1 1 d . . .
H20A H 0.3415 -0.0013 0.4922 0.045 Uiso 1 1 calc R . .
H20B H 0.2229 -0.0062 0.3129 0.045 Uiso 1 1 calc R . .
H20C H 0.1695 -0.0260 0.4515 0.045 Uiso 1 1 calc R . .
C21 C 0.4171(3) 0.08803(8) 0.5326(2) 0.0263(5) Uani 1 1 d . . .
H21A H 0.4795 0.0645 0.4973 0.032 Uiso 1 1 calc R . .
C22 C 0.4913(3) 0.13486(8) 0.5294(3) 0.0313(6) Uani 1 1 d . . .
H22A H 0.4778 0.1428 0.4207 0.047 Uiso 1 1 calc R . .
H22B H 0.6068 0.1340 0.5935 0.047 Uiso 1 1 calc R . .
H22C H 0.4374 0.1580 0.5719 0.047 Uiso 1 1 calc R . .
C23 C 0.4316(3) 0.07672(8) 0.7006(3) 0.0312(6) Uani 1 1 d . . .
H23A H 0.3970 0.0449 0.7056 0.047 Uiso 1 1 calc R . .
H23B H 0.3629 0.0977 0.7337 0.047 Uiso 1 1 calc R . .
H23C H 0.5444 0.0803 0.7708 0.047 Uiso 1 1 calc R . .

loop_
_atom_site_aniso_label
_atom_site_aniso_U_11
_atom_site_aniso_U_22
_atom_site_aniso_U_33
_atom_site_aniso_U_23
_atom_site_aniso_U_13
_atom_site_aniso_U_12
Ti 0.0175(3) 0.0167(2) 0.0191(2) 0.00089(14) 0.00313(17) -0.00267(15)
N1 0.0173(10) 0.0169(9) 0.0202(9) -0.0007(7) 0.0056(8) 0.0018(8)
N2 0.0173(10) 0.0170(9) 0.0197(9) 0.0001(7) 0.0055(7) 0.0002(8)
N3 0.0160(10) 0.0188(9) 0.0190(9) 0.0019(7) 0.0035(7) -0.0004(8)
C1 0.0459(18) 0.0380(15) 0.0503(16) -0.0138(12) 0.0326(14) -0.0261(13)
C2 0.0362(16) 0.0309(13) 0.0352(13) 0.0117(11) 0.0020(12) -0.0145(12)
C3 0.0346(16) 0.0175(12) 0.0502(15) -0.0026(10) 0.0112(12) -0.0058(11)
C4 0.0309(15) 0.0280(12) 0.0307(12) -0.0020(10) 0.0052(11) -0.0145(11)
C5 0.0175(13) 0.0233(12) 0.0607(17) 0.0082(11) 0.0084(12) -0.0090(11)
C6 0.0172(13) 0.0284(12) 0.0356(13) -0.0034(10) -0.0040(11) -0.0002(10)
C7 0.0284(15) 0.0327(13) 0.0225(11) 0.0065(9) -0.0011(10) -0.0064(11)
C8 0.0255(14) 0.0346(13) 0.0248(12) -0.0101(10) 0.0019(10) -0.0067(11)
C9 0.0235(14) 0.0232(12) 0.0298(12) -0.0005(10) -0.0068(10) -0.0060(10)
C10 0.0164(13) 0.0416(14) 0.0258(11) -0.0026(10) 0.0008(10) -0.0118(11)
C11 0.0132(11) 0.0166(10) 0.0186(10) -0.0035(8) 0.0017(8) -0.0051(9)
C12 0.0235(13) 0.0230(11) 0.0234(11) -0.0020(9) 0.0087(10) 0.0048(10)
C13 0.0281(15) 0.0313(13) 0.0416(14) -0.0040(11) 0.0163(12) 0.0073(11)
C14 0.0372(16) 0.0310(13) 0.0357(13) -0.0109(10) 0.0151(12) 0.0031(11)
C15 0.0223(13) 0.0201(11) 0.0217(11) 0.0007(8) 0.0100(9) 0.0026(9)
C16 0.0236(14) 0.0303(12) 0.0356(13) -0.0013(10) 0.0130(11) 0.0055(11)
C17 0.0339(15) 0.0245(12) 0.0298(12) -0.0058(9) 0.0133(11) 0.0021(11)
C18 0.0235(13) 0.0199(11) 0.0223(11) 0.0016(8) 0.0106(10) -0.0011(9)
C19 0.0276(14) 0.0289(12) 0.0364(13) 0.0065(10) 0.0088(11) -0.0077(11)
C20 0.0378(16) 0.0201(11) 0.0362(13) -0.0003(9) 0.0174(11) -0.0029(11)
C21 0.0205(13) 0.0311(12) 0.0226(11) 0.0006(9) 0.0017(9) 0.0016(10)
C22 0.0215(13) 0.0380(14) 0.0263(12) 0.0022(10) -0.0014(10) -0.0074(11)
C23 0.0286(14) 0.0352(13) 0.0244(12) 0.0030(10) 0.0027(10) -0.0009(11)

loop_
_atom_type_symbol
_atom_type_description
_atom_type_scat_dispersion_real
_atom_type_scat_dispersion_imag
_atom_type_scat_source
C C 0.0033 0.0016 'International Tables Vol C Tables 4.2.6.8 and 6.1.1.4'
H H 0.0000 0.0000 'International Tables Vol C Tables 4.2.6.8 and 6.1.1.4'
N N 0.0061 0.0033 'International Tables Vol C Tables 4.2.6.8 and 6.1.1.4'
Ti Ti 0.2776 0.4457 'International Tables Vol C Tables 4.2.6.8 and 6.1.1.4'

loop_
_geom_angle_atom_site_label_1
_geom_angle_atom_site_label_2
_geom_angle_atom_site_label_3
_geom_angle
_geom_angle_site_symmetry_1
_geom_angle_site_symmetry_3
_geom_angle_publ_flag
N1 Ti N2 60.91(6) . . ?
N1 Ti C6 99.80(8) . . ?
N2 Ti C6 131.25(7) . . ?
N1 Ti C3 96.21(8) . . ?
N2 Ti C3 128.33(8) . . ?
C6 Ti C3 95.97(9) . . ?
N1 Ti C2 129.75(8) . . ?
N2 Ti C2 136.87(8) . . ?
C6 Ti C2 90.85(9) . . ?
C3 Ti C2 33.61(9) . . ?
N1 Ti C7 133.18(8) . . ?
N2 Ti C7 133.67(7) . . ?
C6 Ti C7 34.07(8) . . ?
C3 Ti C7 96.55(8) . . ?
C2 Ti C7 74.26(8) . . ?
N1 Ti C1 133.84(8) . . ?
N2 Ti C1 104.84(9) . . ?
C6 Ti C1 117.81(9) . . ?
C3 Ti C1 56.40(9) . . ?
C2 Ti C1 34.04(9) . . ?
C7 Ti C1 89.74(9) . . ?
N1 Ti C4 80.21(7) . . ?
N2 Ti C4 94.66(7) . . ?
C6 Ti C4 127.83(8) . . ?
C3 Ti C4 33.74(8) . . ?
C2 Ti C4 55.76(8) . . ?
C7 Ti C4 128.55(8) . . ?
C1 Ti C4 56.15(8) . . ?
N1 Ti C8 130.70(7) . . ?
N2 Ti C8 100.22(7) . . ?
C6 Ti C8 56.76(8) . . ?
C3 Ti C8 126.23(9) . . ?
C2 Ti C8 96.02(8) . . ?
C7 Ti C8 34.11(8) . . ?
C1 Ti C8 93.66(9) . . ?
C4 Ti C8 149.07(8) . . ?
N1 Ti C10 80.20(7) . . ?
N2 Ti C10 97.24(8) . . ?
C6 Ti C10 34.07(8) . . ?
C3 Ti C10 125.65(9) . . ?
C2 Ti C10 124.68(8) . . ?
C7 Ti C10 56.08(8) . . ?
C1 Ti C10 145.47(9) . . ?
C4 Ti C10 148.33(8) . . ?
C8 Ti C10 55.99(8) . . ?
N1 Ti C5 100.47(8) . . ?
N2 Ti C5 81.72(7) . . ?
C6 Ti C5 146.87(8) . . ?
C3 Ti C5 55.98(9) . . ?
C2 Ti C5 56.10(8) . . ?
C7 Ti C5 123.76(9) . . ?
C1 Ti C5 34.14(9) . . ?
C4 Ti C5 33.37(8) . . ?
C8 Ti C5 122.73(9) . . ?
C10 Ti C5 178.23(9) . . ?
N1 Ti C9 97.05(7) . . ?
N2 Ti C9 80.73(7) . . ?
C6 Ti C9 56.17(8) . . ?
C3 Ti C9 150.83(8) . . ?
C2 Ti C9 128.28(8) . . ?
C7 Ti C9 55.97(8) . . ?
C1 Ti C9 125.33(8) . . ?
C4 Ti C9 175.37(8) . . ?
C8 Ti C9 33.73(8) . . ?
C10 Ti C9 33.25(8) . . ?
C5 Ti C9 145.00(9) . . ?
C11 N1 C12 123.36(17) . . ?
C11 N1 Ti 93.55(12) . . ?
C12 N1 Ti 143.07(13) . . ?
C11 N2 C15 122.71(16) . . ?
C11 N2 Ti 93.39(12) . . ?
C15 N2 Ti 143.88(13) . . ?
C11 N3 C21 117.19(16) . . ?
C11 N3 C18 118.80(16) . . ?
C21 N3 C18 117.60(16) . . ?
C2 C1 C5 106.9(2) . . ?
C2 C1 Ti 72.64(13) . . ?
C5 C1 Ti 73.88(14) . . ?
C3 C2 C1 108.7(2) . . ?
C3 C2 Ti 72.92(13) . . ?
C1 C2 Ti 73.33(13) . . ?
C2 C3 C4 108.1(2) . . ?
C2 C3 Ti 73.47(13) . . ?
C4 C3 Ti 73.99(13) . . ?
C3 C4 C5 108.7(2) . . ?
C3 C4 Ti 72.27(13) . . ?
C5 C4 Ti 74.05(13) . . ?
C4 C5 C1 107.6(2) . . ?
C4 C5 Ti 72.58(13) . . ?
C1 C5 Ti 71.97(14) . . ?
C7 C6 C10 107.5(2) . . ?
C7 C6 Ti 73.45(14) . . ?
C10 C6 Ti 74.61(13) . . ?
C6 C7 C8 108.4(2) . . ?
C6 C7 Ti 72.48(13) . . ?
C8 C7 Ti 73.49(13) . . ?
C9 C8 C7 107.3(2) . . ?
C9 C8 Ti 74.08(12) . . ?
C7 C8 Ti 72.40(12) . . ?
C10 C9 C8 108.6(2) . . ?
C10 C9 Ti 73.05(13) . . ?
C8 C9 Ti 72.19(12) . . ?
C9 C10 C6 108.2(2) . . ?
C9 C10 Ti 73.70(13) . . ?
C6 C10 Ti 71.32(13) . . ?
N1 C11 N2 112.14(17) . . ?
N1 C11 N3 121.82(17) . . ?
N2 C11 N3 126.04(18) . . ?
N1 C11 Ti 56.02(10) . . ?
N2 C11 Ti 56.12(10) . . ?
N3 C11 Ti 177.84(15) . . ?
N1 C12 C13 111.54(17) . . ?
N1 C12 C14 112.07(18) . . ?
C13 C12 C14 108.26(19) . . ?
N2 C15 C17 111.62(17) . . ?
N2 C15 C16 111.90(17) . . ?
C17 C15 C16 109.76(17) . . ?
N3 C18 C19 111.13(17) . . ?
N3 C18 C20 115.43(18) . . ?
C19 C18 C20 109.34(18) . . ?
N3 C21 C22 111.25(18) . . ?
N3 C21 C23 111.15(18) . . ?
C22 C21 C23 109.30(18) . . ?

loop_
_geom_bond_atom_site_label_1
_geom_bond_atom_site_label_2
_geom_bond_distance
_geom_bond_site_symmetry_2
_geom_bond_publ_flag
Ti N1 2.1710(17) . ?
Ti N2 2.1730(17) . ?
Ti C6 2.379(2) . ?
Ti C3 2.381(2) . ?
Ti C2 2.388(2) . ?
Ti C7 2.391(2) . ?
Ti C1 2.397(2) . ?
Ti C4 2.403(2) . ?
Ti C8 2.405(2) . ?
Ti C10 2.421(2) . ?
Ti C5 2.422(2) . ?
Ti C9 2.429(2) . ?
N1 C11 1.326(3) . ?
N1 C12 1.465(3) . ?
N2 C11 1.328(3) . ?
N2 C15 1.467(3) . ?
N3 C11 1.433(3) . ?
N3 C21 1.473(3) . ?
N3 C18 1.482(3) . ?
C1 C2 1.400(4) . ?
C1 C5 1.415(4) . ?
C2 C3 1.379(4) . ?
C3 C4 1.388(3) . ?
C4 C5 1.385(4) . ?
C6 C7 1.397(3) . ?
C6 C10 1.407(3) . ?
C7 C8 1.407(3) . ?
C8 C9 1.403(3) . ?
C9 C10 1.388(3) . ?
C12 C13 1.525(3) . ?
C12 C14 1.533(3) . ?
C15 C17 1.523(3) . ?
C15 C16 1.527(3) . ?
C18 C19 1.521(3) . ?
C18 C20 1.535(3) . ?
C21 C22 1.515(3) . ?
C21 C23 1.522(3) . ?

loop_
_geom_torsion_atom_site_label_1
_geom_torsion_atom_site_label_2
_geom_torsion_atom_site_label_3
_geom_torsion_atom_site_label_4
_geom_torsion
_geom_torsion_site_symmetry_1
_geom_torsion_site_symmetry_2
_geom_torsion_site_symmetry_3
_geom_torsion_site_symmetry_4
_geom_torsion_publ_flag
N2 Ti N1 C11 -0.40(11) . . . . ?
C6 Ti N1 C11 131.63(12) . . . . ?
C3 Ti N1 C11 -131.19(13) . . . . ?
C2 Ti N1 C11 -128.97(14) . . . . ?
C7 Ti N1 C11 123.77(13) . . . . ?
C1 Ti N1 C11 -83.05(16) . . . . ?
C4 Ti N1 C11 -101.37(13) . . . . ?
C8 Ti N1 C11 77.44(15) . . . . ?
C10 Ti N1 C11 103.63(13) . . . . ?
C5 Ti N1 C11 -74.71(13) . . . . ?
C9 Ti N1 C11 74.86(13) . . . . ?
N2 Ti N1 C12 177.7(2) . . . . ?
C6 Ti N1 C12 -50.2(2) . . . . ?
C3 Ti N1 C12 46.9(2) . . . . ?
C2 Ti N1 C12 49.1(3) . . . . ?
C7 Ti N1 C12 -58.1(3) . . . . ?
C1 Ti N1 C12 95.1(2) . . . . ?
C4 Ti N1 C12 76.7(2) . . . . ?
C8 Ti N1 C12 -104.4(2) . . . . ?
C10 Ti N1 C12 -78.3(2) . . . . ?
C5 Ti N1 C12 103.4(2) . . . . ?
C9 Ti N1 C12 -107.0(2) . . . . ?
N1 Ti N2 C11 0.40(11) . . . . ?
C6 Ti N2 C11 -76.39(15) . . . . ?
C3 Ti N2 C11 74.01(15) . . . . ?
C2 Ti N2 C11 118.86(14) . . . . ?
C7 Ti N2 C11 -123.08(13) . . . . ?
C1 Ti N2 C11 132.66(13) . . . . ?
C4 Ti N2 C11 76.47(13) . . . . ?
C8 Ti N2 C11 -130.75(13) . . . . ?
C10 Ti N2 C11 -74.12(13) . . . . ?
C5 Ti N2 C11 107.32(13) . . . . ?
C9 Ti N2 C11 -103.09(13) . . . . ?
N1 Ti N2 C15 178.7(2) . . . . ?
C6 Ti N2 C15 101.9(2) . . . . ?
C3 Ti N2 C15 -107.7(2) . . . . ?
C2 Ti N2 C15 -62.9(3) . . . . ?
C7 Ti N2 C15 55.2(3) . . . . ?
C1 Ti N2 C15 -49.1(2) . . . . ?
C4 Ti N2 C15 -105.3(2) . . . . ?
C8 Ti N2 C15 47.5(2) . . . . ?
C10 Ti N2 C15 104.1(2) . . . . ?
C5 Ti N2 C15 -74.4(2) . . . . ?
C9 Ti N2 C15 75.2(2) . . . . ?
N1 Ti C1 C2 -99.34(17) . . . . ?
N2 Ti C1 C2 -163.06(14) . . . . ?
C6 Ti C1 C2 41.31(17) . . . . ?
C3 Ti C1 C2 -36.60(14) . . . . ?
C7 Ti C1 C2 61.45(15) . . . . ?
C4 Ti C1 C2 -77.44(15) . . . . ?
C8 Ti C1 C2 95.35(15) . . . . ?
C10 Ti C1 C2 69.0(2) . . . . ?
C5 Ti C1 C2 -114.1(2) . . . . ?
C9 Ti C1 C2 107.89(15) . . . . ?
N1 Ti C1 C5 14.7(2) . . . . ?
N2 Ti C1 C5 -48.99(15) . . . . ?
C6 Ti C1 C5 155.38(14) . . . . ?
C3 Ti C1 C5 77.46(15) . . . . ?
C2 Ti C1 C5 114.1(2) . . . . ?
C7 Ti C1 C5 175.51(15) . . . . ?
C4 Ti C1 C5 36.62(14) . . . . ?
C8 Ti C1 C5 -150.58(15) . . . . ?
C10 Ti C1 C5 -176.95(15) . . . . ?
C9 Ti C1 C5 -138.05(14) . . . . ?
C5 C1 C2 C3 -1.6(3) . . . . ?
Ti C1 C2 C3 64.86(17) . . . . ?
C5 C1 C2 Ti -66.48(16) . . . . ?
N1 Ti C2 C3 -4.0(2) . . . . ?
N2 Ti C2 C3 -91.87(18) . . . . ?
C6 Ti C2 C3 99.53(16) . . . . ?
C7 Ti C2 C3 129.67(17) . . . . ?
C1 Ti C2 C3 -116.2(2) . . . . ?
C4 Ti C2 C3 -37.51(15) . . . . ?
C8 Ti C2 C3 156.19(16) . . . . ?
C10 Ti C2 C3 103.84(16) . . . . ?
C5 Ti C2 C3 -78.07(17) . . . . ?
C9 Ti C2 C3 145.30(15) . . . . ?
N1 Ti C2 C1 112.21(16) . . . . ?
N2 Ti C2 C1 24.3(2) . . . . ?
C6 Ti C2 C1 -144.27(15) . . . . ?
C3 Ti C2 C1 116.2(2) . . . . ?
C7 Ti C2 C1 -114.13(16) . . . . ?
C4 Ti C2 C1 78.69(16) . . . . ?
C8 Ti C2 C1 -87.61(15) . . . . ?
C10 Ti C2 C1 -139.95(14) . . . . ?
C5 Ti C2 C1 38.13(15) . . . . ?
C9 Ti C2 C1 -98.50(16) . . . . ?
C1 C2 C3 C4 1.3(3) . . . . ?
Ti C2 C3 C4 66.44(16) . . . . ?
C1 C2 C3 Ti -65.13(16) . . . . ?
N1 Ti C3 C2 176.91(15) . . . . ?
N2 Ti C3 C2 119.42(15) . . . . ?
C6 Ti C3 C2 -82.51(16) . . . . ?
C7 Ti C3 C2 -48.23(17) . . . . ?
C1 Ti C3 C2 37.08(15) . . . . ?
C4 Ti C3 C2 115.0(2) . . . . ?
C8 Ti C3 C2 -29.8(2) . . . . ?
C10 Ti C3 C2 -100.71(17) . . . . ?
C5 Ti C3 C2 78.46(17) . . . . ?
C9 Ti C3 C2 -66.5(2) . . . . ?
N1 Ti C3 C4 61.91(15) . . . . ?
N2 Ti C3 C4 4.42(19) . . . . ?
C6 Ti C3 C4 162.49(15) . . . . ?
C2 Ti C3 C4 -115.0(2) . . . . ?
C7 Ti C3 C4 -163.23(15) . . . . ?
C1 Ti C3 C4 -77.92(17) . . . . ?
C8 Ti C3 C4 -144.85(14) . . . . ?
C10 Ti C3 C4 144.29(14) . . . . ?
C5 Ti C3 C4 -36.54(14) . . . . ?
C9 Ti C3 C4 178.54(16) . . . . ?
C2 C3 C4 C5 -0.5(3) . . . . ?
Ti C3 C4 C5 65.61(16) . . . . ?
C2 C3 C4 Ti -66.09(16) . . . . ?
N1 Ti C4 C3 -117.12(16) . . . . ?
N2 Ti C4 C3 -176.52(15) . . . . ?
C6 Ti C4 C3 -22.26(19) . . . . ?
C2 Ti C4 C3 37.36(15) . . . . ?
C7 Ti C4 C3 21.51(19) . . . . ?
C1 Ti C4 C3 78.72(17) . . . . ?
C8 Ti C4 C3 64.6(2) . . . . ?
C10 Ti C4 C3 -64.6(2) . . . . ?
C5 Ti C4 C3 116.2(2) . . . . ?
C9 Ti C4 C3 -171.1(10) . . . . ?
N1 Ti C4 C5 126.66(15) . . . . ?
N2 Ti C4 C5 67.26(14) . . . . ?
C6 Ti C4 C5 -138.47(15) . . . . ?
C3 Ti C4 C5 -116.2(2) . . . . ?
C2 Ti C4 C5 -78.86(16) . . . . ?
C7 Ti C4 C5 -94.71(17) . . . . ?
C1 Ti C4 C5 -37.49(15) . . . . ?
C8 Ti C4 C5 -51.6(2) . . . . ?
C10 Ti C4 C5 179.16(15) . . . . ?
C9 Ti C4 C5 72.7(11) . . . . ?
C3 C4 C5 C1 -0.5(3) . . . . ?
Ti C4 C5 C1 63.93(16) . . . . ?
C3 C4 C5 Ti -64.45(16) . . . . ?
C2 C1 C5 C4 1.3(3) . . . . ?
Ti C1 C5 C4 -64.33(16) . . . . ?
C2 C1 C5 Ti 65.63(16) . . . . ?
N1 Ti C5 C4 -53.50(15) . . . . ?
N2 Ti C5 C4 -111.74(15) . . . . ?
C6 Ti C5 C4 73.4(2) . . . . ?
C3 Ti C5 C4 36.95(14) . . . . ?
C2 Ti C5 C4 77.75(15) . . . . ?
C7 Ti C5 C4 110.36(15) . . . . ?
C1 Ti C5 C4 115.8(2) . . . . ?
C8 Ti C5 C4 151.40(14) . . . . ?
C10 Ti C5 C4 -166(3) . . . . ?
C9 Ti C5 C4 -172.28(14) . . . . ?
N1 Ti C5 C1 -169.26(14) . . . . ?
N2 Ti C5 C1 132.51(15) . . . . ?
C6 Ti C5 C1 -42.4(2) . . . . ?
C3 Ti C5 C1 -78.80(16) . . . . ?
C2 Ti C5 C1 -38.00(14) . . . . ?
C7 Ti C5 C1 -5.40(18) . . . . ?
C4 Ti C5 C1 -115.8(2) . . . . ?
C8 Ti C5 C1 35.64(18) . . . . ?
C10 Ti C5 C1 79(3) . . . . ?
C9 Ti C5 C1 72.0(2) . . . . ?
N1 Ti C6 C7 -169.75(13) . . . . ?
N2 Ti C6 C7 -110.05(14) . . . . ?
C3 Ti C6 C7 92.88(14) . . . . ?
C2 Ti C6 C7 59.59(14) . . . . ?
C1 Ti C6 C7 37.90(16) . . . . ?
C4 Ti C6 C7 105.09(15) . . . . ?
C8 Ti C6 C7 -37.06(13) . . . . ?
C10 Ti C6 C7 -114.1(2) . . . . ?
C5 Ti C6 C7 63.2(2) . . . . ?
C9 Ti C6 C7 -77.79(15) . . . . ?
N1 Ti C6 C10 -55.68(14) . . . . ?
N2 Ti C6 C10 4.02(18) . . . . ?
C3 Ti C6 C10 -153.05(14) . . . . ?
C2 Ti C6 C10 173.66(15) . . . . ?
C7 Ti C6 C10 114.1(2) . . . . ?
C1 Ti C6 C10 151.97(14) . . . . ?
C4 Ti C6 C10 -140.84(14) . . . . ?
C8 Ti C6 C10 77.01(15) . . . . ?
C5 Ti C6 C10 177.30(16) . . . . ?
C9 Ti C6 C10 36.28(13) . . . . ?
C10 C6 C7 C8 -2.2(3) . . . . ?
Ti C6 C7 C8 65.23(16) . . . . ?
C10 C6 C7 Ti -67.40(16) . . . . ?
N1 Ti C7 C6 13.92(18) . . . . ?
N2 Ti C7 C6 102.45(15) . . . . ?
C3 Ti C7 C6 -90.97(15) . . . . ?
C2 Ti C7 C6 -116.37(15) . . . . ?
C1 Ti C7 C6 -147.09(15) . . . . ?
C4 Ti C7 C6 -102.80(15) . . . . ?
C8 Ti C7 C6 116.0(2) . . . . ?
C10 Ti C7 C6 38.06(13) . . . . ?
C5 Ti C7 C6 -144.06(14) . . . . ?
C9 Ti C7 C6 78.42(15) . . . . ?
N1 Ti C7 C8 -102.08(15) . . . . ?
N2 Ti C7 C8 -13.55(19) . . . . ?
C6 Ti C7 C8 -116.0(2) . . . . ?
C3 Ti C7 C8 153.03(15) . . . . ?
C2 Ti C7 C8 127.64(16) . . . . ?
C1 Ti C7 C8 96.92(15) . . . . ?
C4 Ti C7 C8 141.20(14) . . . . ?
C10 Ti C7 C8 -77.94(15) . . . . ?
C5 Ti C7 C8 99.95(15) . . . . ?
C9 Ti C7 C8 -37.58(14) . . . . ?
C6 C7 C8 C9 1.9(3) . . . . ?
Ti C7 C8 C9 66.43(15) . . . . ?
C6 C7 C8 Ti -64.58(16) . . . . ?
N1 Ti C8 C9 -4.62(18) . . . . ?
N2 Ti C8 C9 55.61(15) . . . . ?
C6 Ti C8 C9 -77.46(15) . . . . ?
C3 Ti C8 C9 -148.43(14) . . . . ?
C2 Ti C8 C9 -164.51(15) . . . . ?
C7 Ti C8 C9 -114.5(2) . . . . ?
C1 Ti C8 C9 161.41(15) . . . . ?
C4 Ti C8 C9 173.10(16) . . . . ?
C10 Ti C8 C9 -36.27(13) . . . . ?
C5 Ti C8 C9 142.28(14) . . . . ?
N1 Ti C8 C7 109.85(15) . . . . ?
N2 Ti C8 C7 170.09(14) . . . . ?
C6 Ti C8 C7 37.02(14) . . . . ?
C3 Ti C8 C7 -33.95(18) . . . . ?
C2 Ti C8 C7 -50.04(15) . . . . ?
C1 Ti C8 C7 -84.12(15) . . . . ?
C4 Ti C8 C7 -72.4(2) . . . . ?
C10 Ti C8 C7 78.21(15) . . . . ?
C5 Ti C8 C7 -103.25(15) . . . . ?
C9 Ti C8 C7 114.5(2) . . . . ?
C7 C8 C9 C10 -0.8(2) . . . . ?
Ti C8 C9 C10 64.48(15) . . . . ?
C7 C8 C9 Ti -65.30(15) . . . . ?
N1 Ti C9 C10 59.90(14) . . . . ?
N2 Ti C9 C10 118.80(14) . . . . ?
C6 Ti C9 C10 -37.20(13) . . . . ?
C3 Ti C9 C10 -56.5(2) . . . . ?
C2 Ti C9 C10 -96.80(16) . . . . ?
C7 Ti C9 C10 -78.56(15) . . . . ?
C1 Ti C9 C10 -139.52(15) . . . . ?
C4 Ti C9 C10 113.4(10) . . . . ?
C8 Ti C9 C10 -116.6(2) . . . . ?
C5 Ti C9 C10 179.62(15) . . . . ?
N1 Ti C9 C8 176.47(14) . . . . ?
N2 Ti C9 C8 -124.63(15) . . . . ?
C6 Ti C9 C8 79.37(15) . . . . ?
C3 Ti C9 C8 60.0(2) . . . . ?
C2 Ti C9 C8 19.77(19) . . . . ?
C7 Ti C9 C8 38.01(14) . . . . ?
C1 Ti C9 C8 -22.95(18) . . . . ?
C4 Ti C9 C8 -130.1(10) . . . . ?
C10 Ti C9 C8 116.6(2) . . . . ?
C5 Ti C9 C8 -63.8(2) . . . . ?
C8 C9 C10 C6 -0.5(2) . . . . ?
Ti C9 C10 C6 63.40(15) . . . . ?
C8 C9 C10 Ti -63.92(15) . . . . ?
C7 C6 C10 C9 1.7(3) . . . . ?
Ti C6 C10 C9 -64.96(15) . . . . ?
C7 C6 C10 Ti 66.62(16) . . . . ?
N1 Ti C10 C9 -119.39(14) . . . . ?
N2 Ti C10 C9 -60.67(14) . . . . ?
C6 Ti C10 C9 116.3(2) . . . . ?
C3 Ti C10 C9 149.98(14) . . . . ?
C2 Ti C10 C9 108.57(15) . . . . ?
C7 Ti C10 C9 78.23(15) . . . . ?
C1 Ti C10 C9 69.1(2) . . . . ?
C4 Ti C10 C9 -171.89(14) . . . . ?
C8 Ti C10 C9 36.81(13) . . . . ?
C5 Ti C10 C9 -7(3) . . . . ?
N1 Ti C10 C6 124.33(14) . . . . ?
N2 Ti C10 C6 -176.95(14) . . . . ?
C3 Ti C10 C6 33.69(18) . . . . ?
C2 Ti C10 C6 -7.71(18) . . . . ?
C7 Ti C10 C6 -38.06(14) . . . . ?
C1 Ti C10 C6 -47.2(2) . . . . ?
C4 Ti C10 C6 71.8(2) . . . . ?
C8 Ti C10 C6 -79.48(15) . . . . ?
C5 Ti C10 C6 -123(3) . . . . ?
C9 Ti C10 C6 -116.3(2) . . . . ?
C12 N1 C11 N2 -178.04(18) . . . . ?
Ti N1 C11 N2 0.61(17) . . . . ?
C12 N1 C11 N3 1.3(3) . . . . ?
Ti N1 C11 N3 179.99(16) . . . . ?
C12 N1 C11 Ti -178.6(2) . . . . ?
C15 N2 C11 N1 -179.39(17) . . . . ?
Ti N2 C11 N1 -0.61(17) . . . . ?
C15 N2 C11 N3 1.3(3) . . . . ?
Ti N2 C11 N3 -179.96(18) . . . . ?
C15 N2 C11 Ti -178.8(2) . . . . ?
C21 N3 C11 N1 -112.1(2) . . . . ?
C18 N3 C11 N1 96.7(2) . . . . ?
C21 N3 C11 N2 67.2(3) . . . . ?
C18 N3 C11 N2 -84.0(3) . . . . ?
C21 N3 C11 Ti -112(4) . . . . ?
C18 N3 C11 Ti 97(4) . . . . ?
N2 Ti C11 N1 179.32(19) . . . . ?
C6 Ti C11 N1 -57.00(14) . . . . ?
C3 Ti C11 N1 55.73(14) . . . . ?
C2 Ti C11 N1 81.15(18) . . . . ?
C7 Ti C11 N1 -89.72(16) . . . . ?
C1 Ti C11 N1 120.75(13) . . . . ?
C4 Ti C11 N1 75.29(13) . . . . ?
C8 Ti C11 N1 -122.56(13) . . . . ?
C10 Ti C11 N1 -73.35(13) . . . . ?
C5 Ti C11 N1 108.40(13) . . . . ?
C9 Ti C11 N1 -106.61(13) . . . . ?
N1 Ti C11 N2 -179.32(19) . . . . ?
C6 Ti C11 N2 123.68(13) . . . . ?
C3 Ti C11 N2 -123.59(13) . . . . ?
C2 Ti C11 N2 -98.16(16) . . . . ?
C7 Ti C11 N2 90.96(16) . . . . ?
C1 Ti C11 N2 -58.56(14) . . . . ?
C4 Ti C11 N2 -104.03(13) . . . . ?
C8 Ti C11 N2 58.13(14) . . . . ?
C10 Ti C11 N2 107.34(13) . . . . ?
C5 Ti C11 N2 -70.91(13) . . . . ?
C9 Ti C11 N2 74.07(13) . . . . ?
N1 Ti C11 N3 0(4) . . . . ?
N2 Ti C11 N3 179(100) . . . . ?
C6 Ti C11 N3 -57(4) . . . . ?
C3 Ti C11 N3 56(4) . . . . ?
C2 Ti C11 N3 81(4) . . . . ?
C7 Ti C11 N3 -90(4) . . . . ?
C1 Ti C11 N3 121(4) . . . . ?
C4 Ti C11 N3 75(4) . . . . ?
C8 Ti C11 N3 -123(4) . . . . ?
C10 Ti C11 N3 -73(4) . . . . ?
C5 Ti C11 N3 108(4) . . . . ?
C9 Ti C11 N3 -107(4) . . . . ?
C11 N1 C12 C13 -126.9(2) . . . . ?
Ti N1 C12 C13 55.4(3) . . . . ?
C11 N1 C12 C14 111.5(2) . . . . ?
Ti N1 C12 C14 -66.2(3) . . . . ?
C11 N2 C15 C17 120.7(2) . . . . ?
Ti N2 C15 C17 -57.3(3) . . . . ?
C11 N2 C15 C16 -115.9(2) . . . . ?
Ti N2 C15 C16 66.2(3) . . . . ?
C11 N3 C18 C19 -25.4(2) . . . . ?
C21 N3 C18 C19 -176.53(18) . . . . ?
C11 N3 C18 C20 99.8(2) . . . . ?
C21 N3 C18 C20 -51.3(2) . . . . ?
C11 N3 C21 C22 37.2(2) . . . . ?
C18 N3 C21 C22 -171.15(18) . . . . ?
C11 N3 C21 C23 159.30(18) . . . . ?
C18 N3 C21 C23 -49.1(2) . . . . ?
